data_4315453
loop_
_publ_author_name
'Fangna Dai'
'Jianmin Dou'
'Haiyan He'
'Xiaoliang Zhao'
'Daofeng Sun'

_publ_section_title
;
 Self-Assembly of Metal-Organic Supramolecules: From a Metallamacrocycle
 and a Metal-Organic Coordination Cage to 1D or 2D Coordination Polymers
 Based on Flexible Dicarboxylate Ligands
;
_journal_name_full 'Inorganic Chemistry'
_journal_page_first 4117
_journal_page_last 4124
_journal_paper_doi 10.1021/ic902178c
_journal_volume 49
_journal_year 2010
_chemical_formula_sum 'C78 H88 Mn3 N2 O21 S6'
_chemical_formula_weight 1746.68
_chemical_name_systematic
; 

 ? 

;
_space_group_IT_number 2
_symmetry_cell_setting triclinic
_symmetry_space_group_name_Hall '-P 1'
_symmetry_space_group_name_H-M 'P -1'
_atom_sites_solution_hydrogens geom
_atom_sites_solution_primary direct
_atom_sites_solution_secondary difmap
_audit_creation_method SHELXL-97
_cell_angle_alpha 73.240(4)
_cell_angle_beta 71.578(4)
_cell_angle_gamma 83.595(4)
_cell_formula_units_Z 1
_cell_length_a 12.1287(6)
_cell_length_b 14.4477(7)
_cell_length_c 15.5639(8)
_cell_measurement_reflns_used 2715
_cell_measurement_temperature 298(2)
_cell_measurement_theta_max 18.4
_cell_measurement_theta_min 2.28
_cell_volume 2477.0(2)
_computing_structure_refinement 'SHELXL-97 (Sheldrick, 1997)'
_computing_structure_solution 'SHELXS-97 (Sheldrick, 1990)'
_diffrn_ambient_temperature 298(2)
_diffrn_measured_fraction_theta_full 0.996
_diffrn_measured_fraction_theta_max 0.996
_diffrn_radiation_monochromator graphite
_diffrn_radiation_source 'fine-focus sealed tube'
_diffrn_radiation_type MoK\a
_diffrn_radiation_wavelength 0.71073
_diffrn_reflns_av_R_equivalents 0.0616
_diffrn_reflns_av_sigmaI/netI 0.0554
_diffrn_reflns_limit_h_max 12
_diffrn_reflns_limit_h_min -12
_diffrn_reflns_limit_k_max 14
_diffrn_reflns_limit_k_min -14
_diffrn_reflns_limit_l_max 15
_diffrn_reflns_limit_l_min -15
_diffrn_reflns_number 21061
_diffrn_reflns_theta_full 20.90
_diffrn_reflns_theta_max 20.90
_diffrn_reflns_theta_min 1.47
_exptl_absorpt_coefficient_mu 0.562
_exptl_absorpt_correction_T_max 0.9459
_exptl_absorpt_correction_T_min 0.9204
_exptl_absorpt_correction_type multi-scan
_exptl_crystal_colour brown
_exptl_crystal_density_diffrn 1.171
_exptl_crystal_density_method 'not measured'
_exptl_crystal_description block
_exptl_crystal_F_000 909
_exptl_crystal_size_max 0.15
_exptl_crystal_size_mid 0.10
_exptl_crystal_size_min 0.10
_refine_diff_density_max 1.072
_refine_diff_density_min -0.560
_refine_diff_density_rms 0.073
_refine_ls_extinction_method none
_refine_ls_goodness_of_fit_ref 1.024
_refine_ls_matrix_type full
_refine_ls_number_parameters 518
_refine_ls_number_reflns 5228
_refine_ls_number_restraints 0
_refine_ls_restrained_S_all 1.024
_refine_ls_R_factor_all 0.0949
_refine_ls_R_factor_gt 0.0700
_refine_ls_shift/su_max 0.000
_refine_ls_shift/su_mean 0.000
_refine_ls_structure_factor_coef Fsqd
_refine_ls_weighting_details 'calc w=1/[\s^2^(Fo^2^)+(0.1429P)^2^+0.0000P] where P=(Fo^2^+2Fc^2^)/3'
_refine_ls_weighting_scheme calc
_refine_ls_wR_factor_gt 0.1949
_refine_ls_wR_factor_ref 0.2114
_reflns_number_gt 3591
_reflns_number_total 5228
_reflns_threshold_expression >2sigma(I)
_cod_data_source_file ic902178c_si_002_2.cif
_cod_data_source_block 2
_cod_database_code 4315453

loop_
_symmetry_equiv_pos_as_xyz
'x, y, z'
'-x, -y, -z'

loop_
_atom_site_label
_atom_site_type_symbol
_atom_site_fract_x
_atom_site_fract_y
_atom_site_fract_z
_atom_site_U_iso_or_equiv
_atom_site_adp_type
_atom_site_occupancy
_atom_site_symmetry_multiplicity
_atom_site_calc_flag
_atom_site_refinement_flags
_atom_site_disorder_assembly
_atom_site_disorder_group
N1 N -0.2935(10) 0.6548(12) -0.1482(13) 0.183(6) Uani 1 1 d . . .
Mn1 Mn 0.0000 0.5000 0.0000 0.0488(4) Uani 1 2 d S . .
Mn2 Mn -0.09539(8) 0.74708(7) -0.02879(7) 0.0541(4) Uani 1 1 d . . .
S1 S 0.36301(17) 0.27005(14) -0.25987(14) 0.0771(6) Uani 1 1 d . . .
S2 S 0.22425(18) -0.16015(14) -0.31619(13) 0.0763(6) Uani 1 1 d . . .
S3 S 0.1297(2) 0.6120(3) 0.23687(16) 0.1627(17) Uani 1 1 d . . .
O1 O 0.1641(5) 0.4594(5) -0.0866(4) 0.0915(17) Uani 1 1 d . . .
O01 O 0.6280(17) -0.0115(19) -0.125(3) 0.500(19) Uani 1 1 d . . .
O2 O 0.2107(4) 0.3131(5) -0.1062(4) 0.0906(17) Uani 1 1 d . . .
O02 O -0.4560(18) 0.983(3) 0.004(4) 0.48(3) Uani 1 1 d . . .
O3 O 0.0197(4) -0.2179(4) -0.1800(3) 0.0753(14) Uani 1 1 d . . .
O03 O -0.035(3) 1.0693(19) -0.1257(12) 0.34(2) Uani 0.50 1 d P . .
O4 O -0.0185(4) -0.3696(3) -0.1090(3) 0.0579(12) Uani 1 1 d . . .
O5 O 0.0981(4) 0.5771(4) 0.0515(4) 0.0789(15) Uani 1 1 d . . .
O6 O 0.0570(4) 0.7332(4) 0.0143(4) 0.0816(15) Uani 1 1 d . . .
O7 O -0.2409(6) 0.7581(6) -0.0836(5) 0.115(2) Uani 1 1 d . . .
O8 O -0.1081(7) 0.8979(4) -0.0316(7) 0.163(4) Uani 1 1 d . . .
H8C H -0.0575 0.9102 -0.0122 0.245 Uiso 1 1 calc R . .
C1 C 0.2275(7) 0.4022(7) -0.1280(5) 0.072(2) Uani 1 1 d . . .
C2 C 0.3316(6) 0.4417(6) -0.2081(5) 0.0610(19) Uani 1 1 d . . .
C3 C 0.3638(7) 0.5349(6) -0.2208(6) 0.078(2) Uani 1 1 d . . .
H3 H 0.3201 0.5698 -0.1793 0.094 Uiso 1 1 calc R . .
C4 C 0.4567(8) 0.5771(6) -0.2916(7) 0.086(2) Uani 1 1 d . . .
H4 H 0.4745 0.6406 -0.2995 0.103 Uiso 1 1 calc R . .
C5 C 0.5232(7) 0.5263(7) -0.3505(6) 0.087(2) Uani 1 1 d . . .
H5 H 0.5887 0.5540 -0.3979 0.104 Uiso 1 1 calc R . .
C6 C 0.4952(6) 0.4350(6) -0.3410(5) 0.075(2) Uani 1 1 d . . .
H6 H 0.5412 0.4015 -0.3831 0.090 Uiso 1 1 calc R . .
C7 C 0.3994(6) 0.3899(5) -0.2703(5) 0.0599(18) Uani 1 1 d . . .
C8 C 0.4677(9) 0.2432(7) -0.3649(7) 0.081(3) Uani 1 1 d . . .
H8A H 0.523(7) 0.239(6) -0.346(5) 0.07(3) Uiso 1 1 d . . .
H8B H 0.463(6) 0.308(6) -0.429(5) 0.10(2) Uiso 1 1 d . . .
C9 C 0.4362(7) 0.1502(5) -0.3731(5) 0.066(2) Uani 1 1 d . . .
C10 C 0.3627(7) 0.1490(6) -0.4241(5) 0.075(2) Uani 1 1 d . . .
C11 C 0.3043(9) 0.2389(6) -0.4733(7) 0.118(3) Uani 1 1 d . . .
H11A H 0.3260 0.2951 -0.4617 0.177 Uiso 1 1 calc R . .
H11B H 0.2215 0.2327 -0.4493 0.177 Uiso 1 1 calc R . .
H11C H 0.3289 0.2454 -0.5397 0.177 Uiso 1 1 calc R . .
C12 C 0.3383(7) 0.0607(7) -0.4342(5) 0.079(2) Uani 1 1 d . . .
H12 H 0.2885 0.0603 -0.4688 0.094 Uiso 1 1 calc R . .
C13 C 0.3864(7) -0.0256(6) -0.3940(5) 0.070(2) Uani 1 1 d . . .
C14 C 0.3563(8) -0.1163(7) -0.4107(6) 0.084(3) Uani 1 1 d . . .
H14A H 0.419(6) -0.165(5) -0.412(4) 0.07(2) Uiso 1 1 d . . .
H14B H 0.341(8) -0.095(7) -0.495(7) 0.15(4) Uiso 1 1 d . . .
C15 C 0.4587(7) -0.0260(6) -0.3405(5) 0.071(2) Uani 1 1 d . . .
C16 C 0.5138(9) -0.1166(7) -0.2955(7) 0.109(3) Uani 1 1 d . . .
H16A H 0.4900 -0.1706 -0.3091 0.163 Uiso 1 1 calc R . .
H16B H 0.4900 -0.1257 -0.2287 0.163 Uiso 1 1 calc R . .
H16C H 0.5968 -0.1118 -0.3197 0.163 Uiso 1 1 calc R . .
C17 C 0.4811(7) 0.0623(7) -0.3315(5) 0.077(2) Uani 1 1 d . . .
H17 H 0.5292 0.0625 -0.2953 0.093 Uiso 1 1 calc R . .
C18 C 0.1964(6) -0.2697(5) -0.3354(4) 0.0608(18) Uani 1 1 d . . .
C19 C 0.2609(7) -0.2996(6) -0.4143(5) 0.077(2) Uani 1 1 d . . .
H19 H 0.3197 -0.2610 -0.4601 0.092 Uiso 1 1 calc R . .
C20 C 0.2383(7) -0.3855(7) -0.4248(5) 0.083(2) Uani 1 1 d . . .
H20 H 0.2803 -0.4027 -0.4794 0.099 Uiso 1 1 calc R . .
C21 C 0.1559(7) -0.4474(6) -0.3579(6) 0.080(2) Uani 1 1 d . . .
H21 H 0.1444 -0.5067 -0.3656 0.096 Uiso 1 1 calc R . .
C22 C 0.0907(6) -0.4191(5) -0.2788(5) 0.0642(19) Uani 1 1 d . . .
H22 H 0.0338 -0.4597 -0.2331 0.077 Uiso 1 1 calc R . .
C23 C 0.1085(5) -0.3311(5) -0.2663(4) 0.0535(17) Uani 1 1 d . . .
C24 C 0.0358(5) -0.3045(6) -0.1806(4) 0.0535(17) Uani 1 1 d . . .
C25 C 0.1185(6) 0.6632(6) 0.0388(4) 0.0544(17) Uani 1 1 d . . .
C26 C 0.2298(6) 0.6845(5) 0.0514(5) 0.0604(18) Uani 1 1 d . . .
C27 C 0.3191(7) 0.7261(8) -0.0259(6) 0.111(3) Uani 1 1 d . . .
H27 H 0.3087 0.7426 -0.0852 0.133 Uiso 1 1 calc R . .
C28 C 0.4223(8) 0.7435(9) -0.0173(7) 0.126(4) Uani 1 1 d . . .
H28 H 0.4817 0.7709 -0.0709 0.151 Uiso 1 1 calc R . .
C29 C 0.4400(8) 0.7219(8) 0.0672(7) 0.113(4) Uani 1 1 d . . .
H29 H 0.5116 0.7336 0.0717 0.136 Uiso 1 1 calc R . .
C30 C 0.3538(8) 0.6832(8) 0.1457(6) 0.113(3) Uani 1 1 d . . .
H30 H 0.3662 0.6690 0.2042 0.135 Uiso 1 1 calc R . .
C31 C 0.2471(7) 0.6646(6) 0.1399(5) 0.085(3) Uani 1 1 d . . .
C32 C 0.1863(8) 0.5899(8) 0.3346(5) 0.111(3) Uani 1 1 d . . .
H32A H 0.2554 0.5486 0.3259 0.133 Uiso 1 1 calc R . .
H32B H 0.2062 0.6503 0.3410 0.133 Uiso 1 1 calc R . .
C33 C 0.0897(7) 0.5400(9) 0.4220(5) 0.084(3) Uani 1 1 d . . .
C34 C 0.0080(9) 0.5998(7) 0.4703(7) 0.088(2) Uani 1 1 d . . .
C35 C 0.0154(11) 0.7083(9) 0.4436(10) 0.160(5) Uani 1 1 d . . .
H35A H -0.0484 0.7341 0.4857 0.240 Uiso 1 1 calc R . .
H35B H 0.0119 0.7345 0.3804 0.240 Uiso 1 1 calc R . .
H35C H 0.0873 0.7255 0.4479 0.240 Uiso 1 1 calc R . .
C36 C 0.0821(9) 0.4425(9) 0.4498(6) 0.098(3) Uani 1 1 d . . .
C37 C -0.2561(15) 0.736(2) -0.135(2) 0.293(16) Uani 1 1 d . . .
C38 C -0.331(3) 0.575(2) -0.0795(18) 0.43(3) Uani 1 1 d . . .
H38A H -0.3398 0.5867 -0.0199 0.647 Uiso 1 1 calc R . .
H38B H -0.2760 0.5230 -0.0882 0.647 Uiso 1 1 calc R . .
H38C H -0.4049 0.5583 -0.0807 0.647 Uiso 1 1 calc R . .
C39 C -0.2722(19) 0.6612(19) -0.2436(17) 0.310(14) Uani 1 1 d . . .
H39A H -0.2991 0.6041 -0.2497 0.465 Uiso 1 1 calc R . .
H39B H -0.1902 0.6670 -0.2750 0.465 Uiso 1 1 calc R . .
H39C H -0.3126 0.7170 -0.2715 0.465 Uiso 1 1 calc R . .

loop_
_atom_site_aniso_label
_atom_site_aniso_U_11
_atom_site_aniso_U_22
_atom_site_aniso_U_33
_atom_site_aniso_U_23
_atom_site_aniso_U_13
_atom_site_aniso_U_12
N1 0.141(9) 0.225(14) 0.289(17) -0.184(15) -0.129(11) 0.069(10)
Mn1 0.0524(9) 0.0404(8) 0.0480(8) -0.0106(6) -0.0076(6) -0.0026(7)
Mn2 0.0502(7) 0.0482(7) 0.0559(7) -0.0117(5) -0.0063(5) -0.0032(5)
S1 0.0672(13) 0.0677(13) 0.0731(13) -0.0187(10) 0.0167(10) -0.0194(10)
S2 0.0818(14) 0.0649(13) 0.0636(12) -0.0221(10) 0.0144(10) -0.0201(11)
S3 0.0963(19) 0.321(5) 0.0597(14) 0.011(2) -0.0314(13) -0.100(2)
O1 0.069(3) 0.124(5) 0.075(3) -0.042(4) -0.008(3) 0.025(4)
O01 0.231(19) 0.44(3) 0.90(6) -0.32(4) -0.16(3) 0.020(19)
O2 0.072(4) 0.106(5) 0.066(3) -0.022(3) 0.019(3) -0.013(3)
O02 0.24(3) 0.37(3) 0.77(4) -0.40(4) 0.19(5) -0.15(3)
O3 0.082(4) 0.048(3) 0.070(3) -0.011(3) 0.010(3) -0.007(3)
O03 0.65(6) 0.30(3) 0.106(12) 0.028(15) -0.13(2) -0.35(4)
O4 0.064(3) 0.050(3) 0.053(3) -0.005(2) -0.015(2) -0.006(2)
O5 0.097(4) 0.054(3) 0.100(4) -0.007(3) -0.058(3) -0.015(3)
O6 0.084(4) 0.057(3) 0.127(4) -0.032(3) -0.059(4) 0.009(3)
O7 0.088(5) 0.126(6) 0.151(6) -0.041(5) -0.058(4) -0.003(4)
O8 0.180(7) 0.062(4) 0.322(11) -0.082(5) -0.170(8) 0.060(4)
C1 0.058(5) 0.086(6) 0.064(5) -0.018(5) -0.010(4) 0.002(5)
C2 0.045(4) 0.072(5) 0.059(4) -0.018(4) -0.010(4) 0.010(4)
C3 0.078(6) 0.068(6) 0.094(6) -0.037(5) -0.023(5) 0.011(5)
C4 0.085(6) 0.057(5) 0.113(7) -0.015(5) -0.031(6) -0.008(5)
C5 0.064(5) 0.071(6) 0.100(6) -0.009(5) 0.006(5) -0.026(5)
C6 0.063(5) 0.062(5) 0.073(5) -0.010(4) 0.011(4) -0.010(4)
C7 0.052(4) 0.058(4) 0.059(4) -0.005(4) -0.008(4) -0.010(4)
C8 0.074(7) 0.074(7) 0.080(6) -0.024(5) 0.008(5) -0.018(5)
C9 0.064(5) 0.055(5) 0.068(5) -0.015(4) -0.001(4) -0.013(4)
C10 0.069(5) 0.063(6) 0.063(5) -0.002(4) 0.011(4) -0.011(4)
C11 0.117(8) 0.084(7) 0.132(8) -0.009(6) -0.030(7) 0.002(6)
C12 0.063(5) 0.089(7) 0.069(5) -0.018(5) 0.001(4) -0.012(5)
C13 0.068(5) 0.061(6) 0.061(5) -0.016(4) 0.011(4) -0.010(4)
C14 0.072(6) 0.085(7) 0.076(6) -0.029(5) 0.014(4) -0.015(5)
C15 0.083(6) 0.064(6) 0.057(5) -0.022(4) -0.004(4) -0.004(5)
C16 0.130(8) 0.086(7) 0.108(7) -0.025(6) -0.035(6) 0.004(6)
C17 0.073(5) 0.094(7) 0.059(5) -0.033(5) 0.001(4) -0.003(5)
C18 0.063(4) 0.063(5) 0.052(4) -0.023(4) -0.005(4) 0.001(4)
C19 0.078(5) 0.091(6) 0.058(5) -0.027(5) -0.007(4) -0.006(5)
C20 0.090(6) 0.106(7) 0.058(5) -0.041(5) -0.011(5) -0.003(6)
C21 0.083(6) 0.089(6) 0.075(5) -0.034(5) -0.022(5) -0.010(5)
C22 0.066(5) 0.058(5) 0.073(5) -0.023(4) -0.022(4) -0.008(4)
C23 0.053(4) 0.051(4) 0.053(4) -0.009(4) -0.017(4) 0.000(4)
C24 0.050(4) 0.054(5) 0.047(4) -0.002(4) -0.009(3) -0.006(4)
C25 0.067(5) 0.044(5) 0.056(4) -0.015(4) -0.020(4) -0.003(4)
C26 0.061(5) 0.062(5) 0.061(5) -0.012(4) -0.026(4) -0.006(4)
C27 0.062(6) 0.171(10) 0.080(6) 0.002(6) -0.017(5) -0.028(6)
C28 0.069(7) 0.170(11) 0.104(8) 0.010(7) -0.009(6) -0.042(6)
C29 0.091(7) 0.162(10) 0.078(6) 0.010(6) -0.032(6) -0.062(7)
C30 0.089(7) 0.177(10) 0.073(6) -0.011(6) -0.033(5) -0.042(7)
C31 0.068(5) 0.114(7) 0.069(5) -0.001(5) -0.022(4) -0.041(5)
C32 0.089(6) 0.180(10) 0.064(5) -0.001(6) -0.033(5) -0.053(6)
C33 0.064(5) 0.139(9) 0.061(5) -0.024(6) -0.034(4) -0.010(6)
C34 0.099(7) 0.082(6) 0.085(6) 0.002(6) -0.048(6) -0.021(6)
C35 0.151(11) 0.128(11) 0.186(12) -0.022(9) -0.045(9) -0.008(9)
C36 0.110(8) 0.106(8) 0.079(7) -0.004(6) -0.037(6) -0.032(6)
C37 0.140(14) 0.41(4) 0.51(4) -0.36(3) -0.19(2) 0.129(17)
C38 0.60(6) 0.28(3) 0.26(3) 0.01(2) -0.08(3) 0.23(4)
C39 0.30(3) 0.45(4) 0.33(3) -0.26(3) -0.18(2) 0.05(2)

loop_
_atom_type_symbol
_atom_type_description
_atom_type_scat_dispersion_real
_atom_type_scat_dispersion_imag
_atom_type_scat_source
C C 0.0033 0.0016 'International Tables Vol C Tables 4.2.6.8 and 6.1.1.4'
H H 0.0000 0.0000 'International Tables Vol C Tables 4.2.6.8 and 6.1.1.4'
N N 0.0061 0.0033 'International Tables Vol C Tables 4.2.6.8 and 6.1.1.4'
O O 0.0106 0.0060 'International Tables Vol C Tables 4.2.6.8 and 6.1.1.4'
S S 0.1246 0.1234 'International Tables Vol C Tables 4.2.6.8 and 6.1.1.4'
Mn Mn 0.3368 0.7283 'International Tables Vol C Tables 4.2.6.8 and 6.1.1.4'

loop_
_geom_angle_atom_site_label_1
_geom_angle_atom_site_label_2
_geom_angle_atom_site_label_3
_geom_angle
_geom_angle_site_symmetry_1
_geom_angle_site_symmetry_3
_geom_angle_publ_flag
C38 N1 C37 124(2) . . ?
C38 N1 C39 123(2) . . ?
C37 N1 C39 112(2) . . ?
O1 Mn1 O1 180.0(3) . 2_565 ?
O1 Mn1 O5 87.1(2) . . ?
O1 Mn1 O5 92.9(2) 2_565 . ?
O1 Mn1 O5 92.9(2) . 2_565 ?
O1 Mn1 O5 87.1(2) 2_565 2_565 ?
O5 Mn1 O5 180.0(2) . 2_565 ?
O1 Mn1 O4 93.04(19) . 1_565 ?
O1 Mn1 O4 86.96(19) 2_565 1_565 ?
O5 Mn1 O4 91.31(17) . 1_565 ?
O5 Mn1 O4 88.69(17) 2_565 1_565 ?
O1 Mn1 O4 86.96(19) . 2 ?
O1 Mn1 O4 93.04(19) 2_565 2 ?
O5 Mn1 O4 88.69(17) . 2 ?
O5 Mn1 O4 91.31(17) 2_565 2 ?
O4 Mn1 O4 180.0(3) 1_565 2 ?
O2 Mn2 O6 96.5(2) 2_565 . ?
O2 Mn2 O8 100.7(3) 2_565 . ?
O6 Mn2 O8 89.2(2) . . ?
O2 Mn2 O7 87.5(3) 2_565 . ?
O6 Mn2 O7 175.0(3) . . ?
O8 Mn2 O7 93.0(3) . . ?
O2 Mn2 O3 167.5(2) 2_565 1_565 ?
O6 Mn2 O3 88.5(2) . 1_565 ?
O8 Mn2 O3 90.8(3) . 1_565 ?
O7 Mn2 O3 87.0(3) . 1_565 ?
O2 Mn2 O4 111.8(2) 2_565 1_565 ?
O6 Mn2 O4 89.17(17) . 1_565 ?
O8 Mn2 O4 147.4(3) . 1_565 ?
O7 Mn2 O4 86.6(2) . 1_565 ?
O3 Mn2 O4 56.66(16) 1_565 1_565 ?
C7 S1 C8 102.5(4) . . ?
C18 S2 C14 104.0(4) . . ?
C31 S3 C32 103.2(4) . . ?
C1 O1 Mn1 151.6(6) . . ?
C1 O2 Mn2 116.5(5) . 2_565 ?
C24 O3 Mn2 93.5(4) . 1_545 ?
C24 O4 Mn1 145.1(4) . 1_545 ?
C24 O4 Mn2 90.2(4) . 1_545 ?
Mn1 O4 Mn2 104.79(17) 1_545 1_545 ?
C25 O5 Mn1 135.7(4) . . ?
C25 O6 Mn2 132.7(5) . . ?
C37 O7 Mn2 135.0(12) . . ?
O1 C1 O2 124.3(7) . . ?
O1 C1 C2 117.9(8) . . ?
O2 C1 C2 117.8(8) . . ?
C3 C2 C7 118.0(6) . . ?
C3 C2 C1 118.0(7) . . ?
C7 C2 C1 124.0(7) . . ?
C4 C3 C2 122.4(7) . . ?
C5 C4 C3 119.5(8) . . ?
C4 C5 C6 120.3(7) . . ?
C5 C6 C7 121.9(7) . . ?
C6 C7 C2 118.0(7) . . ?
C6 C7 S1 121.1(6) . . ?
C2 C7 S1 120.9(5) . . ?
C9 C8 S1 108.4(6) . . ?
C10 C9 C17 117.7(7) . . ?
C10 C9 C8 120.6(9) . . ?
C17 C9 C8 121.7(9) . . ?
C9 C10 C12 119.5(7) . . ?
C9 C10 C11 124.5(9) . . ?
C12 C10 C11 116.0(9) . . ?
C13 C12 C10 121.8(8) . . ?
C12 C13 C15 119.5(8) . . ?
C12 C13 C14 117.5(9) . . ?
C15 C13 C14 123.0(8) . . ?
C13 C14 S2 105.7(5) . . ?
C13 C15 C17 117.6(8) . . ?
C13 C15 C16 122.3(8) . . ?
C17 C15 C16 120.1(8) . . ?
C9 C17 C15 123.9(8) . . ?
C19 C18 C23 118.4(7) . . ?
C19 C18 S2 122.3(6) . . ?
C23 C18 S2 119.3(5) . . ?
C20 C19 C18 120.1(8) . . ?
C19 C20 C21 122.7(7) . . ?
C20 C21 C22 118.1(8) . . ?
C21 C22 C23 121.2(7) . . ?
C22 C23 C18 119.4(6) . . ?
C22 C23 C24 118.8(6) . . ?
C18 C23 C24 121.8(6) . . ?
O3 C24 O4 119.3(6) . . ?
O3 C24 C23 120.4(6) . . ?
O4 C24 C23 120.1(6) . . ?
O6 C25 O5 125.8(7) . . ?
O6 C25 C26 116.7(6) . . ?
O5 C25 C26 117.5(6) . . ?
C27 C26 C31 117.7(7) . . ?
C27 C26 C25 119.7(6) . . ?
C31 C26 C25 122.6(6) . . ?
C28 C27 C26 121.2(8) . . ?
C29 C28 C27 121.1(9) . . ?
C28 C29 C30 120.0(8) . . ?
C29 C30 C31 120.6(8) . . ?
C30 C31 C26 119.3(7) . . ?
C30 C31 S3 124.7(6) . . ?
C26 C31 S3 115.9(5) . . ?
C33 C32 S3 106.2(5) . . ?
C36 C33 C34 121.7(9) . . ?
C36 C33 C32 120.7(10) . . ?
C34 C33 C32 117.6(10) . . ?
C36 C34 C33 119.6(8) 2_566 . ?
C36 C34 C35 116.9(11) 2_566 . ?
C33 C34 C35 123.5(10) . . ?
C33 C36 C34 118.7(9) . 2_566 ?
O7 C37 N1 140(3) . . ?

loop_
_geom_bond_atom_site_label_1
_geom_bond_atom_site_label_2
_geom_bond_distance
_geom_bond_site_symmetry_2
_geom_bond_publ_flag
N1 C38 1.33(3) . ?
N1 C37 1.39(2) . ?
N1 C39 1.40(2) . ?
Mn1 O1 2.149(5) . ?
Mn1 O1 2.149(5) 2_565 ?
Mn1 O5 2.170(5) . ?
Mn1 O5 2.170(5) 2_565 ?
Mn1 O4 2.187(4) 1_565 ?
Mn1 O4 2.187(4) 2 ?
Mn2 O2 2.119(5) 2_565 ?
Mn2 O6 2.128(5) . ?
Mn2 O8 2.156(5) . ?
Mn2 O7 2.163(7) . ?
Mn2 O3 2.267(4) 1_565 ?
Mn2 O4 2.322(4) 1_565 ?
S1 C7 1.784(7) . ?
S1 C8 1.838(8) . ?
S2 C18 1.779(7) . ?
S2 C14 1.825(8) . ?
S3 C31 1.762(8) . ?
S3 C32 1.794(7) . ?
O1 C1 1.242(9) . ?
O2 C1 1.256(9) . ?
O2 Mn2 2.119(5) 2_565 ?
O02 O02 1.16(8) 2_475 ?
O3 C24 1.247(8) . ?
O3 Mn2 2.267(4) 1_545 ?
O4 C24 1.277(7) . ?
O4 Mn1 2.187(4) 1_545 ?
O4 Mn2 2.322(4) 1_545 ?
O5 C25 1.242(8) . ?
O6 C25 1.231(8) . ?
O7 C37 1.01(2) . ?
C1 C2 1.493(10) . ?
C2 C3 1.386(10) . ?
C2 C7 1.396(9) . ?
C3 C4 1.355(11) . ?
C4 C5 1.349(11) . ?
C5 C6 1.354(10) . ?
C6 C7 1.391(9) . ?
C8 C9 1.488(11) . ?
C9 C10 1.372(11) . ?
C9 C17 1.387(10) . ?
C10 C12 1.402(11) . ?
C10 C11 1.529(11) . ?
C12 C13 1.380(11) . ?
C13 C15 1.385(11) . ?
C13 C14 1.510(11) . ?
C15 C17 1.388(10) . ?
C15 C16 1.491(11) . ?
C18 C19 1.390(9) . ?
C18 C23 1.421(9) . ?
C19 C20 1.364(11) . ?
C20 C21 1.374(10) . ?
C21 C22 1.383(10) . ?
C22 C23 1.390(9) . ?
C23 C24 1.476(9) . ?
C25 C26 1.500(9) . ?
C26 C27 1.373(10) . ?
C26 C31 1.402(9) . ?
C27 C28 1.358(12) . ?
C28 C29 1.341(12) . ?
C29 C30 1.353(11) . ?
C30 C31 1.386(11) . ?
C32 C33 1.535(11) . ?
C33 C36 1.354(13) . ?
C33 C34 1.417(12) . ?
C34 C36 1.403(12) 2_566 ?
C34 C35 1.507(14) . ?
C36 C34 1.403(12) 2_566 ?
